data_7128336
loop_
_publ_author_name
'Liang, Qiuming'
'Hayashi, Kasumi'
'Zeng, Yimin'
'Jimenez-Santiago, Jose L'
'Song, Datong'

_publ_section_title
;
 Constructing fused N-heterocycles from unprotected mesoionic
 N-heterocyclic olefins and organic azides <i>via</i> diazo transfer.
;
_journal_issue 50
_journal_name_full 'Chemical communications (Cambridge, England)'
_journal_page_first 6137
_journal_page_last 6140
_journal_paper_doi 10.1039/d1cc02245h
_journal_volume 57
_journal_year 2021
_chemical_formula_sum 'C19 H19 N5'
_chemical_formula_weight 317.39
_space_group_crystal_system monoclinic
_space_group_IT_number 14
_space_group_name_Hall '-P 2ybc'
_space_group_name_H-M_alt 'P 1 21/c 1'
_atom_sites_solution_hydrogens geom
_audit_creation_method SHELXL-2016/6
_audit_update_record
;
2021-04-08 deposited with the CCDC.	2021-05-19 downloaded from the CCDC.
;
_cell_angle_alpha 90
_cell_angle_beta 91.212(17)
_cell_angle_gamma 90
_cell_formula_units_Z 4
_cell_length_a 8.704(3)
_cell_length_b 15.441(5)
_cell_length_c 12.626(4)
_cell_measurement_reflns_used 18038
_cell_measurement_temperature 150(2)
_cell_measurement_theta_max 27.460
_cell_measurement_theta_min 2.638
_cell_volume 1696.5(10)
_computing_structure_refinement 'SHELXL-2016/6 (Sheldrick, 2016)'
_computing_structure_solution 'SHELXT 2014/5 (Sheldrick, 2014)'
_diffrn_ambient_temperature 150(2)
_diffrn_measured_fraction_theta_full 0.996
_diffrn_measured_fraction_theta_max 0.991
_diffrn_measurement_device_type 'Bruker Kappa Photon II'
_diffrn_measurement_method 'omega and phi scans'
_diffrn_radiation_type MoK\a
_diffrn_radiation_wavelength 0.71073
_diffrn_reflns_av_R_equivalents 0.0709
_diffrn_reflns_av_unetI/netI 0.1079
_diffrn_reflns_Laue_measured_fraction_full 0.996
_diffrn_reflns_Laue_measured_fraction_max 0.991
_diffrn_reflns_limit_h_max 11
_diffrn_reflns_limit_h_min -11
_diffrn_reflns_limit_k_max 16
_diffrn_reflns_limit_k_min -20
_diffrn_reflns_limit_l_max 16
_diffrn_reflns_limit_l_min -16
_diffrn_reflns_number 18038
_diffrn_reflns_point_group_measured_fraction_full 0.996
_diffrn_reflns_point_group_measured_fraction_max 0.991
_diffrn_reflns_theta_full 25.242
_diffrn_reflns_theta_max 27.460
_diffrn_reflns_theta_min 2.638
_exptl_absorpt_coefficient_mu 0.077
_exptl_absorpt_correction_T_max 0.7455
_exptl_absorpt_correction_T_min 0.6684
_exptl_absorpt_correction_type multi-scan
_exptl_absorpt_process_details
;
 SADABS 2016/2: Krause, L., Herbst-Irmer, R., Sheldrick G.M. & Stalke D.,
 J. Appl. Cryst. 48 (2015) 3-10
;
_exptl_crystal_colour yellow
_exptl_crystal_density_diffrn 1.243
_exptl_crystal_description plate
_exptl_crystal_F_000 672
_exptl_crystal_size_max 0.300
_exptl_crystal_size_mid 0.300
_exptl_crystal_size_min 0.100
_refine_diff_density_max 0.257
_refine_diff_density_min -0.226
_refine_diff_density_rms 0.061
_refine_ls_extinction_coef 0.025(4)
_refine_ls_extinction_expression Fc^*^=kFc[1+0.001xFc^2^\l^3^/sin(2\q)]^-1/4^
_refine_ls_extinction_method 'SHELXL-2016/6 (Sheldrick 2016)'
_refine_ls_goodness_of_fit_ref 1.038
_refine_ls_hydrogen_treatment constr
_refine_ls_matrix_type full
_refine_ls_number_parameters 222
_refine_ls_number_reflns 3847
_refine_ls_number_restraints 0
_refine_ls_restrained_S_all 1.038
_refine_ls_R_factor_all 0.1040
_refine_ls_R_factor_gt 0.0574
_refine_ls_shift/su_max 0.000
_refine_ls_shift/su_mean 0.000
_refine_ls_structure_factor_coef Fsqd
_refine_ls_weighting_details 'w=1/[\s^2^(Fo^2^)+(0.0372P)^2^+0.1692P] where P=(Fo^2^+2Fc^2^)/3'
_refine_ls_weighting_scheme calc
_refine_ls_wR_factor_gt 0.1310
_refine_ls_wR_factor_ref 0.1509
_reflns_Friedel_coverage 0.000
_reflns_number_gt 2386
_reflns_number_total 3847
_reflns_threshold_expression 'I > 2\s(I)'
_cod_data_source_file d1cc02245h2.cif
_cod_data_source_block wl438
_cod_depositor_comments 'Adding full bibliography for 7128333--7128355.cif.'
_cod_original_sg_symbol_H-M 'P 21/c'
_cod_database_code 7128336
_shelx_shelxl_version_number 2016/6
_shelx_space_group_comment
;
The symmetry employed for this shelxl refinement is uniquely defined
by the following loop, which should always be used as a source of
symmetry information in preference to the above space-group names.
They are only intended as comments.
;
_shelx_estimated_absorpt_t_min 0.977
_shelx_estimated_absorpt_t_max 0.992

loop_
_space_group_symop_operation_xyz
'x, y, z'
'-x, y+1/2, -z+1/2'
'-x, -y, -z'
'x, -y-1/2, z-1/2'

loop_
_atom_site_label
_atom_site_type_symbol
_atom_site_fract_x
_atom_site_fract_y
_atom_site_fract_z
_atom_site_U_iso_or_equiv
_atom_site_adp_type
_atom_site_occupancy
_atom_site_site_symmetry_order
_atom_site_calc_flag
_atom_site_refinement_flags_posn
_atom_site_refinement_flags_adp
_atom_site_refinement_flags_occupancy
_atom_site_disorder_assembly
_atom_site_disorder_group
C1 C 0.1859(2) 0.31778(12) 0.00238(15) 0.0387(5) Uani 1 1 d . . . . .
H1A H 0.197954 0.279260 0.060630 0.046 Uiso 1 1 calc R U . . .
N1 N 0.3158(2) 0.60016(10) 0.15964(13) 0.0455(5) Uani 1 1 d . . . . .
N2 N 0.3390(2) 0.64040(11) 0.25137(13) 0.0461(5) Uani 1 1 d . . . . .
C2 C 0.1713(2) 0.28457(13) -0.09836(15) 0.0422(5) Uani 1 1 d . . . . .
H2A H 0.173494 0.223713 -0.109294 0.051 Uiso 1 1 calc R U . . .
N3 N 0.28859(17) 0.58577(10) 0.32589(12) 0.0333(4) Uani 1 1 d . . . . .
C3 C 0.1535(2) 0.34028(13) -0.18406(16) 0.0432(5) Uani 1 1 d . . . . .
H3A H 0.143139 0.317509 -0.253749 0.052 Uiso 1 1 calc R U . . .
C4 C 0.1507(2) 0.42869(14) -0.16813(16) 0.0436(5) Uani 1 1 d . . . . .
H4A H 0.139284 0.466707 -0.226927 0.052 Uiso 1 1 calc R U . . .
N4 N 0.15166(17) 0.39243(10) 0.21256(12) 0.0340(4) Uani 1 1 d . . . . .
C5 C 0.1645(2) 0.46212(12) -0.06640(15) 0.0384(5) Uani 1 1 d . . . . .
H5A H 0.161260 0.523025 -0.055997 0.046 Uiso 1 1 calc R U . . .
N5 N 0.17381(16) 0.43509(10) 0.30831(11) 0.0329(4) Uani 1 1 d . . . . .
C6 C 0.18322(19) 0.40725(11) 0.02098(14) 0.0312(4) Uani 1 1 d . . . . .
C7 C 0.19590(19) 0.44061(12) 0.12952(14) 0.0310(4) Uani 1 1 d . . . . .
C8 C 0.2489(2) 0.52052(11) 0.17160(14) 0.0327(4) Uani 1 1 d . . . . .
C9 C 0.23306(18) 0.51118(11) 0.27943(14) 0.0284(4) Uani 1 1 d . . . . .
C10 C 0.3112(2) 0.60549(11) 0.43647(14) 0.0313(4) Uani 1 1 d . . . . .
C11 C 0.1823(2) 0.61197(11) 0.49966(15) 0.0320(4) Uani 1 1 d . . . . .
C12 C 0.2058(2) 0.62405(12) 0.60742(15) 0.0363(5) Uani 1 1 d . . . . .
H12A H 0.119485 0.628501 0.651867 0.044 Uiso 1 1 calc R U . . .
C13 C 0.3534(2) 0.62987(12) 0.65241(16) 0.0376(5) Uani 1 1 d . . . . .
C14 C 0.4781(2) 0.62552(12) 0.58609(17) 0.0405(5) Uani 1 1 d . . . . .
H14A H 0.578637 0.631534 0.615963 0.049 Uiso 1 1 calc R U . . .
C15 C 0.4615(2) 0.61270(12) 0.47768(17) 0.0374(5) Uani 1 1 d . . . . .
C16 C 0.0220(2) 0.60736(14) 0.45271(16) 0.0443(5) Uani 1 1 d . . . . .
H16A H -0.052745 0.609506 0.509642 0.066 Uiso 1 1 calc R U . . .
H16B H 0.009384 0.553097 0.413218 0.066 Uiso 1 1 calc R U . . .
H16C H 0.004964 0.656480 0.404732 0.066 Uiso 1 1 calc R U . . .
C17 C 0.3773(3) 0.63922(14) 0.77089(17) 0.0545(6) Uani 1 1 d . . . . .
H17A H 0.284841 0.664087 0.801723 0.082 Uiso 1 1 calc R U . . .
H17B H 0.465142 0.677447 0.785449 0.082 Uiso 1 1 calc R U . . .
H17C H 0.397499 0.582172 0.802235 0.082 Uiso 1 1 calc R U . . .
C18 C 0.6002(2) 0.60522(14) 0.40906(19) 0.0534(6) Uani 1 1 d . . . . .
H18A H 0.586070 0.556767 0.359680 0.080 Uiso 1 1 calc R U . . .
H18B H 0.691798 0.595000 0.453794 0.080 Uiso 1 1 calc R U . . .
H18C H 0.613052 0.659024 0.369043 0.080 Uiso 1 1 calc R U . . .
C19 C 0.3635(4) 0.64479(15) 0.06318(18) 0.0814(10) Uani 1 1 d . . . . .
H19A H 0.416092 0.603769 0.017091 0.122 Uiso 1 1 calc R U . . .
H19B H 0.433530 0.692266 0.082212 0.122 Uiso 1 1 calc R U . . .
H19C H 0.272801 0.668135 0.025796 0.122 Uiso 1 1 calc R U . . .

loop_
_atom_site_aniso_label
_atom_site_aniso_U_11
_atom_site_aniso_U_22
_atom_site_aniso_U_33
_atom_site_aniso_U_23
_atom_site_aniso_U_13
_atom_site_aniso_U_12
C1 0.0534(12) 0.0284(10) 0.0343(12) 0.0019(9) 0.0028(9) 0.0008(9)
N1 0.0732(12) 0.0293(9) 0.0345(10) -0.0042(7) 0.0159(8) -0.0116(8)
N2 0.0703(12) 0.0308(9) 0.0378(10) -0.0040(8) 0.0146(8) -0.0134(8)
C2 0.0545(12) 0.0302(10) 0.0419(13) -0.0043(9) 0.0025(10) -0.0005(9)
N3 0.0382(8) 0.0280(8) 0.0341(9) -0.0020(7) 0.0072(7) -0.0032(7)
C3 0.0525(12) 0.0433(13) 0.0339(12) -0.0046(9) 0.0029(9) -0.0016(10)
C4 0.0578(13) 0.0411(12) 0.0320(12) 0.0051(9) 0.0002(9) 0.0013(10)
N4 0.0389(9) 0.0314(9) 0.0317(9) 0.0011(7) -0.0004(7) -0.0053(7)
C5 0.0482(11) 0.0281(10) 0.0390(12) 0.0017(8) 0.0036(9) 0.0010(9)
N5 0.0377(8) 0.0310(9) 0.0299(9) -0.0008(7) 0.0006(7) -0.0067(7)
C6 0.0321(9) 0.0290(10) 0.0328(11) 0.0011(8) 0.0037(8) 0.0002(8)
C7 0.0350(10) 0.0263(10) 0.0316(11) 0.0014(8) 0.0030(8) 0.0007(7)
C8 0.0419(10) 0.0253(10) 0.0312(11) 0.0001(8) 0.0075(8) -0.0007(8)
C9 0.0291(9) 0.0257(10) 0.0306(11) -0.0017(8) 0.0017(7) 0.0009(7)
C10 0.0336(10) 0.0250(9) 0.0352(11) -0.0038(8) 0.0015(8) -0.0011(7)
C11 0.0322(9) 0.0293(10) 0.0342(11) -0.0032(8) -0.0011(8) 0.0013(7)
C12 0.0414(11) 0.0321(11) 0.0355(12) -0.0018(8) 0.0027(8) 0.0000(8)
C13 0.0477(11) 0.0255(10) 0.0391(12) 0.0010(8) -0.0081(9) -0.0027(8)
C14 0.0369(10) 0.0278(10) 0.0561(14) 0.0025(9) -0.0126(9) -0.0051(8)
C15 0.0330(10) 0.0245(10) 0.0547(14) -0.0005(9) 0.0020(9) -0.0026(7)
C16 0.0312(10) 0.0577(14) 0.0440(13) -0.0062(10) 0.0007(9) 0.0039(9)
C17 0.0792(16) 0.0421(13) 0.0413(14) 0.0030(10) -0.0165(12) -0.0080(11)
C18 0.0342(11) 0.0448(13) 0.0814(18) -0.0070(12) 0.0111(10) -0.0042(9)
C19 0.161(3) 0.0414(14) 0.0429(15) -0.0020(11) 0.0356(16) -0.0396(16)

loop_
_atom_type_symbol
_atom_type_description
_atom_type_scat_dispersion_real
_atom_type_scat_dispersion_imag
_atom_type_scat_source
C C 0.0033 0.0016 'International Tables Vol C Tables 4.2.6.8 and 6.1.1.4'
H H 0.0000 0.0000 'International Tables Vol C Tables 4.2.6.8 and 6.1.1.4'
N N 0.0061 0.0033 'International Tables Vol C Tables 4.2.6.8 and 6.1.1.4'

loop_
_geom_angle_atom_site_label_1
_geom_angle_atom_site_label_2
_geom_angle_atom_site_label_3
_geom_angle
_geom_angle_site_symmetry_1
_geom_angle_site_symmetry_3
_geom_angle_publ_flag
C2 C1 C6 121.41(17) . . ?
C2 C1 H1A 119.3 . . ?
C6 C1 H1A 119.3 . . ?
N2 N1 C8 112.42(16) . . ?
N2 N1 C19 117.67(16) . . ?
C8 N1 C19 129.90(17) . . ?
N1 N2 N3 105.75(15) . . ?
C1 C2 C3 119.77(19) . . ?
C1 C2 H2A 120.1 . . ?
C3 C2 H2A 120.1 . . ?
N2 N3 C9 110.11(15) . . ?
N2 N3 C10 120.43(15) . . ?
C9 N3 C10 129.11(15) . . ?
C4 C3 C2 120.08(19) . . ?
C4 C3 H3A 120.0 . . ?
C2 C3 H3A 120.0 . . ?
C3 C4 C5 120.11(18) . . ?
C3 C4 H4A 119.9 . . ?
C5 C4 H4A 119.9 . . ?
C7 N4 N5 112.28(14) . . ?
C4 C5 C6 120.77(18) . . ?
C4 C5 H5A 119.6 . . ?
C6 C5 H5A 119.6 . . ?
C9 N5 N4 103.12(14) . . ?
C5 C6 C1 117.85(17) . . ?
C5 C6 C7 122.01(17) . . ?
C1 C6 C7 120.12(16) . . ?
N4 C7 C8 106.56(15) . . ?
N4 C7 C6 121.06(16) . . ?
C8 C7 C6 132.38(16) . . ?
N1 C8 C9 104.74(15) . . ?
N1 C8 C7 151.17(18) . . ?
C9 C8 C7 103.92(15) . . ?
N5 C9 N3 138.91(17) . . ?
N5 C9 C8 114.11(16) . . ?
N3 C9 C8 106.97(15) . . ?
C11 C10 C15 122.53(18) . . ?
C11 C10 N3 118.37(15) . . ?
C15 C10 N3 119.00(17) . . ?
C12 C11 C10 117.89(16) . . ?
C12 C11 C16 120.67(18) . . ?
C10 C11 C16 121.44(17) . . ?
C11 C12 C13 121.63(19) . . ?
C11 C12 H12A 119.2 . . ?
C13 C12 H12A 119.2 . . ?
C14 C13 C12 118.45(18) . . ?
C14 C13 C17 120.59(18) . . ?
C12 C13 C17 121.0(2) . . ?
C13 C14 C15 122.42(17) . . ?
C13 C14 H14A 118.8 . . ?
C15 C14 H14A 118.8 . . ?
C14 C15 C10 117.04(18) . . ?
C14 C15 C18 120.69(17) . . ?
C10 C15 C18 122.25(19) . . ?
C11 C16 H16A 109.5 . . ?
C11 C16 H16B 109.5 . . ?
H16A C16 H16B 109.5 . . ?
C11 C16 H16C 109.5 . . ?
H16A C16 H16C 109.5 . . ?
H16B C16 H16C 109.5 . . ?
C13 C17 H17A 109.5 . . ?
C13 C17 H17B 109.5 . . ?
H17A C17 H17B 109.5 . . ?
C13 C17 H17C 109.5 . . ?
H17A C17 H17C 109.5 . . ?
H17B C17 H17C 109.5 . . ?
C15 C18 H18A 109.5 . . ?
C15 C18 H18B 109.5 . . ?
H18A C18 H18B 109.5 . . ?
C15 C18 H18C 109.5 . . ?
H18A C18 H18C 109.5 . . ?
H18B C18 H18C 109.5 . . ?
N1 C19 H19A 109.5 . . ?
N1 C19 H19B 109.5 . . ?
H19A C19 H19B 109.5 . . ?
N1 C19 H19C 109.5 . . ?
H19A C19 H19C 109.5 . . ?
H19B C19 H19C 109.5 . . ?

loop_
_geom_bond_atom_site_label_1
_geom_bond_atom_site_label_2
_geom_bond_distance
_geom_bond_site_symmetry_2
_geom_bond_publ_flag
C1 C2 1.375(3) . ?
C1 C6 1.402(2) . ?
C1 H1A 0.9500 . ?
N1 N2 1.326(2) . ?
N1 C8 1.370(2) . ?
N1 C19 1.467(3) . ?
N2 N3 1.344(2) . ?
C2 C3 1.388(3) . ?
C2 H2A 0.9500 . ?
N3 C9 1.376(2) . ?
N3 C10 1.438(2) . ?
C3 C4 1.380(3) . ?
C3 H3A 0.9500 . ?
C4 C5 1.387(3) . ?
C4 H4A 0.9500 . ?
N4 C7 1.348(2) . ?
N4 N5 1.387(2) . ?
C5 C6 1.398(2) . ?
C5 H5A 0.9500 . ?
N5 C9 1.337(2) . ?
C6 C7 1.466(2) . ?
C7 C8 1.417(2) . ?
C8 C9 1.379(2) . ?
C10 C11 1.394(3) . ?
C10 C15 1.402(3) . ?
C11 C12 1.384(3) . ?
C11 C16 1.506(2) . ?
C12 C13 1.396(3) . ?
C12 H12A 0.9500 . ?
C13 C14 1.386(3) . ?
C13 C17 1.513(3) . ?
C14 C15 1.388(3) . ?
C14 H14A 0.9500 . ?
C15 C18 1.505(3) . ?
C16 H16A 0.9800 . ?
C16 H16B 0.9800 . ?
C16 H16C 0.9800 . ?
C17 H17A 0.9800 . ?
C17 H17B 0.9800 . ?
C17 H17C 0.9800 . ?
C18 H18A 0.9800 . ?
C18 H18B 0.9800 . ?
C18 H18C 0.9800 . ?
C19 H19A 0.9800 . ?
C19 H19B 0.9800 . ?
C19 H19C 0.9800 . ?

loop_
_geom_torsion_atom_site_label_1
_geom_torsion_atom_site_label_2
_geom_torsion_atom_site_label_3
_geom_torsion_atom_site_label_4
_geom_torsion
_geom_torsion_site_symmetry_1
_geom_torsion_site_symmetry_2
_geom_torsion_site_symmetry_3
_geom_torsion_site_symmetry_4
_geom_torsion_publ_flag
C8 N1 N2 N3 0.9(2) . . . . ?
C19 N1 N2 N3 -178.9(2) . . . . ?
C6 C1 C2 C3 -0.1(3) . . . . ?
N1 N2 N3 C9 -0.3(2) . . . . ?
N1 N2 N3 C10 173.58(15) . . . . ?
C1 C2 C3 C4 0.2(3) . . . . ?
C2 C3 C4 C5 -0.5(3) . . . . ?
C3 C4 C5 C6 0.8(3) . . . . ?
C7 N4 N5 C9 0.12(18) . . . . ?
C4 C5 C6 C1 -0.6(3) . . . . ?
C4 C5 C6 C7 -179.09(17) . . . . ?
C2 C1 C6 C5 0.3(3) . . . . ?
C2 C1 C6 C7 178.77(17) . . . . ?
N5 N4 C7 C8 -0.76(19) . . . . ?
N5 N4 C7 C6 179.54(14) . . . . ?
C5 C6 C7 N4 152.49(17) . . . . ?
C1 C6 C7 N4 -25.9(2) . . . . ?
C5 C6 C7 C8 -27.1(3) . . . . ?
C1 C6 C7 C8 154.48(19) . . . . ?
N2 N1 C8 C9 -1.2(2) . . . . ?
C19 N1 C8 C9 178.6(2) . . . . ?
N2 N1 C8 C7 -174.6(3) . . . . ?
C19 N1 C8 C7 5.2(5) . . . . ?
N4 C7 C8 N1 174.5(3) . . . . ?
C6 C7 C8 N1 -5.9(5) . . . . ?
N4 C7 C8 C9 1.05(19) . . . . ?
C6 C7 C8 C9 -179.30(17) . . . . ?
N4 N5 C9 N3 -177.5(2) . . . . ?
N4 N5 C9 C8 0.62(19) . . . . ?
N2 N3 C9 N5 177.8(2) . . . . ?
C10 N3 C9 N5 4.6(3) . . . . ?
N2 N3 C9 C8 -0.43(19) . . . . ?
C10 N3 C9 C8 -173.60(16) . . . . ?
N1 C8 C9 N5 -177.80(15) . . . . ?
C7 C8 C9 N5 -1.1(2) . . . . ?
N1 C8 C9 N3 0.93(19) . . . . ?
C7 C8 C9 N3 177.67(14) . . . . ?
N2 N3 C10 C11 121.23(19) . . . . ?
C9 N3 C10 C11 -66.2(2) . . . . ?
N2 N3 C10 C15 -62.2(2) . . . . ?
C9 N3 C10 C15 110.3(2) . . . . ?
C15 C10 C11 C12 -1.5(3) . . . . ?
N3 C10 C11 C12 174.92(16) . . . . ?
C15 C10 C11 C16 177.64(17) . . . . ?
N3 C10 C11 C16 -6.0(3) . . . . ?
C10 C11 C12 C13 0.1(3) . . . . ?
C16 C11 C12 C13 -178.98(18) . . . . ?
C11 C12 C13 C14 1.7(3) . . . . ?
C11 C12 C13 C17 -177.34(18) . . . . ?
C12 C13 C14 C15 -2.2(3) . . . . ?
C17 C13 C14 C15 176.77(18) . . . . ?
C13 C14 C15 C10 1.0(3) . . . . ?
C13 C14 C15 C18 -177.81(17) . . . . ?
C11 C10 C15 C14 0.9(3) . . . . ?
N3 C10 C15 C14 -175.43(16) . . . . ?
C11 C10 C15 C18 179.70(17) . . . . ?
N3 C10 C15 C18 3.3(3) . . . . ?
